data_1502964
loop_
_publ_author_name
'Getmanenko, Yulia A.'
'Tongwa, Paul'
'Timofeeva, Tatiana V.'
'Marder, Seth R.'

_publ_section_title
;
 Base-catalyzed halogen dance reaction and oxidative coupling sequence as
 a convenient method for the preparation of dihalo-bisheteroarenes.
;
_journal_issue 9
_journal_name_full 'Organic letters'
_journal_page_first 2136
_journal_page_last 2139
_journal_paper_doi 10.1021/ol1006423
_journal_volume 12
_journal_year 2010
_chemical_formula_moiety 'C10 H4 F2 I2 N2'
_chemical_formula_sum 'C10 H4 F2 I2 N2'
_chemical_formula_weight 443.95
_chemical_name_systematic
; 
 ? 
;
_space_group_IT_number 2
_symmetry_cell_setting triclinic
_symmetry_space_group_name_Hall '-P 1'
_symmetry_space_group_name_H-M 'P -1'
_atom_sites_solution_hydrogens mixed
_atom_sites_solution_primary direct
_atom_sites_solution_secondary difmap
_audit_creation_method SHELXL-97
_cell_angle_alpha 99.6120(10)
_cell_angle_beta 102.2780(10)
_cell_angle_gamma 92.5500(10)
_cell_formula_units_Z 2
_cell_length_a 7.8972(6)
_cell_length_b 7.9276(6)
_cell_length_c 9.8529(7)
_cell_measurement_reflns_used 6823
_cell_measurement_temperature 100(2)
_cell_measurement_theta_max 31.4554
_cell_measurement_theta_min 2.6149
_cell_volume 592.23(8)
_computing_cell_refinement 'SAINTPlus, v. 6.2 (Bruker, 2001)'
_computing_data_collection 'APEX2 (Bruker, 2005)'
_computing_data_reduction 'SAINTPlus, v. 6.2 (Bruker, 2001)'
_computing_molecular_graphics 'SHELXTL (Sheldrick, 2008)'
_computing_publication_material 'SHELXTL (Sheldrick, 2008)'
_computing_structure_refinement 'SHELXL-97 (Sheldrick, 2008)'
_computing_structure_solution 'SHELXS-97 (Sheldrick, 2008)'
_diffrn_ambient_temperature 100(2)
_diffrn_measured_fraction_theta_full 0.997
_diffrn_measured_fraction_theta_max 0.997
_diffrn_measurement_device_type 'Bruker APEX-II CCD'
_diffrn_measurement_method '\f and \w scans'
_diffrn_radiation_monochromator graphite
_diffrn_radiation_source 'fine-focus sealed tube'
_diffrn_radiation_type MoK\a
_diffrn_radiation_wavelength 0.71073
_diffrn_reflns_av_R_equivalents 0.0286
_diffrn_reflns_av_sigmaI/netI 0.0279
_diffrn_reflns_limit_h_max 9
_diffrn_reflns_limit_h_min -9
_diffrn_reflns_limit_k_max 9
_diffrn_reflns_limit_k_min -9
_diffrn_reflns_limit_l_max 12
_diffrn_reflns_limit_l_min -12
_diffrn_reflns_number 6871
_diffrn_reflns_theta_full 26.00
_diffrn_reflns_theta_max 26.00
_diffrn_reflns_theta_min 2.15
_exptl_absorpt_coefficient_mu 5.309
_exptl_absorpt_correction_T_max 0.6188
_exptl_absorpt_correction_T_min 0.1766
_exptl_absorpt_correction_type multi-scan
_exptl_absorpt_process_details 'SADABS (Sheldrick, 2003)'
_exptl_crystal_colour pink
_exptl_crystal_density_diffrn 2.490
_exptl_crystal_density_meas ?
_exptl_crystal_density_method 'not measured'
_exptl_crystal_description block
_exptl_crystal_F_000 404
_exptl_crystal_size_max 0.50
_exptl_crystal_size_mid 0.30
_exptl_crystal_size_min 0.10
_refine_diff_density_max 0.851
_refine_diff_density_min -0.739
_refine_diff_density_rms 0.120
_refine_ls_extinction_method none
_refine_ls_goodness_of_fit_ref 1.106
_refine_ls_hydrogen_treatment constr
_refine_ls_matrix_type full
_refine_ls_number_parameters 145
_refine_ls_number_reflns 2325
_refine_ls_number_restraints 0
_refine_ls_restrained_S_all 1.106
_refine_ls_R_factor_all 0.0212
_refine_ls_R_factor_gt 0.0201
_refine_ls_shift/su_max 0.001
_refine_ls_shift/su_mean 0.000
_refine_ls_structure_factor_coef Fsqd
_refine_ls_weighting_details 'calc w=1/[\s^2^(Fo^2^)+(0.0204P)^2^+0.7837P] where P=(Fo^2^+2Fc^2^)/3'
_refine_ls_weighting_scheme calc
_refine_ls_wR_factor_gt 0.0521
_refine_ls_wR_factor_ref 0.0527
_reflns_number_gt 2224
_reflns_number_total 2325
_reflns_threshold_expression >2sigma(I)
_cod_data_source_file ol1006423_si_002.cif
_cod_data_source_block 9
_cod_depositor_comments
;
The following automatic conversions were performed:

'_symmetry_cell_setting' value 'Triclinic' changed to 'triclinic'
according to /home/saulius/struct/CIF-dictionaries/cif_core.dic
dictionary named 'cif_core.dic' version 2.4.2 from
2011-04-26.

'_exptl_absorpt_correction_type' value 'Multi-scan'
changed to 'multi-scan' according to
/home/saulius/struct/CIF-dictionaries/cif_core.dic dictionary named
'cif_core.dic' version 2.4.2 from 2011-04-26.

Automatic conversion script
Id: cif_fix_values 1715 2011-07-08 13:25:40Z adriana 

The following automatic conversions were performed:

'_exptl_crystal_density_meas' value 'not measured' was changed to '?'
- the value is perceived as not measured.

Automatic conversion script
Id: cif_fix_values 3008 2015-01-20 13:52:24Z robertas 
;
_cod_original_sg_symbol_Hall -P1
_cod_original_sg_symbol_H-M P-1
_cod_database_code 1502964

loop_
_symmetry_equiv_pos_as_xyz
'x, y, z'
'-x, -y, -z'

loop_
_atom_site_label
_atom_site_type_symbol
_atom_site_fract_x
_atom_site_fract_y
_atom_site_fract_z
_atom_site_U_iso_or_equiv
_atom_site_adp_type
_atom_site_occupancy
_atom_site_symmetry_multiplicity
_atom_site_calc_flag
_atom_site_refinement_flags
I1 I 0.74818(3) 1.06296(2) 0.91106(2) 0.02105(8) Uani 1 1 d .
I2 I 0.43991(2) 0.75496(3) 0.56898(2) 0.02037(8) Uani 1 1 d .
F1 F 0.8509(3) 0.3981(2) 0.7447(2) 0.0268(4) Uani 1 1 d .
F2 F 1.1204(2) 0.6746(3) 0.7584(2) 0.0279(4) Uani 1 1 d .
N1 N 0.7624(4) 0.4580(3) 0.9466(3) 0.0242(6) Uani 1 1 d .
N2 N 1.0506(4) 0.7510(4) 0.5458(3) 0.0240(6) Uani 1 1 d .
C1 C 0.7140(4) 0.5733(4) 1.0442(4) 0.0255(7) Uani 1 1 d .
H1 H 0.6843 0.5353 1.1233 0.031 Uiso 1 1 calc R
C2 C 0.7994(4) 0.5147(4) 0.8385(3) 0.0195(6) Uani 1 1 d .
C3 C 0.7900(4) 0.6823(4) 0.8117(3) 0.0170(6) Uani 1 1 d .
C4 C 0.7450(4) 0.7999(4) 0.9172(3) 0.0181(6) Uani 1 1 d .
C5 C 0.7053(4) 0.7444(4) 1.0350(3) 0.0224(6) Uani 1 1 d .
H5 H 0.6729 0.8230 1.1072 0.027 Uiso 1 1 calc R
C6 C 0.8289(4) 0.7228(4) 0.6791(3) 0.0169(6) Uani 1 1 d .
C7 C 0.9965(4) 0.7183(4) 0.6564(3) 0.0203(6) Uani 1 1 d .
C8 C 0.9282(4) 0.7924(4) 0.4419(4) 0.0239(7) Uani 1 1 d .
H8 H 0.9625 0.8194 0.3608 0.029 Uiso 1 1 calc R
C9 C 0.7565(4) 0.7974(4) 0.4472(3) 0.0228(7) Uani 1 1 d .
H9 H 0.6739 0.8254 0.3707 0.027 Uiso 1 1 calc R
C10 C 0.7051(4) 0.7609(4) 0.5668(3) 0.0180(6) Uani 1 1 d .

loop_
_atom_site_aniso_label
_atom_site_aniso_U_11
_atom_site_aniso_U_22
_atom_site_aniso_U_33
_atom_site_aniso_U_23
_atom_site_aniso_U_13
_atom_site_aniso_U_12
I1 0.02233(12) 0.01325(11) 0.02786(13) 0.00295(8) 0.00643(9) 0.00363(8)
I2 0.01282(11) 0.02290(12) 0.02582(12) 0.00394(9) 0.00521(8) 0.00338(8)
F1 0.0360(11) 0.0176(9) 0.0283(10) 0.0014(8) 0.0112(8) 0.0092(8)
F2 0.0169(9) 0.0436(12) 0.0251(10) 0.0105(9) 0.0040(7) 0.0098(8)
N1 0.0280(15) 0.0173(13) 0.0285(15) 0.0064(11) 0.0065(12) 0.0038(11)
N2 0.0192(13) 0.0288(15) 0.0271(14) 0.0063(12) 0.0104(11) 0.0050(11)
C1 0.0242(17) 0.0276(17) 0.0302(18) 0.0119(14) 0.0126(14) 0.0059(13)
C2 0.0175(14) 0.0167(15) 0.0227(16) 0.0016(12) 0.0019(12) 0.0035(11)
C3 0.0141(14) 0.0161(14) 0.0214(15) 0.0049(11) 0.0039(11) 0.0019(11)
C4 0.0134(14) 0.0151(14) 0.0261(16) 0.0049(12) 0.0042(12) 0.0029(11)
C5 0.0256(16) 0.0223(16) 0.0217(16) 0.0041(12) 0.0095(13) 0.0054(13)
C6 0.0181(14) 0.0137(14) 0.0200(15) 0.0015(11) 0.0072(12) 0.0033(11)
C7 0.0135(14) 0.0221(16) 0.0246(16) 0.0021(12) 0.0036(12) 0.0051(12)
C8 0.0230(16) 0.0277(17) 0.0254(16) 0.0066(13) 0.0134(13) 0.0054(13)
C9 0.0215(16) 0.0260(16) 0.0229(16) 0.0066(13) 0.0064(12) 0.0062(13)
C10 0.0146(14) 0.0169(14) 0.0238(15) 0.0022(12) 0.0075(12) 0.0040(11)

loop_
_atom_type_symbol
_atom_type_description
_atom_type_scat_dispersion_real
_atom_type_scat_dispersion_imag
_atom_type_scat_source
C C 0.0033 0.0016 'International Tables Vol C Tables 4.2.6.8 and 6.1.1.4'
H H 0.0000 0.0000 'International Tables Vol C Tables 4.2.6.8 and 6.1.1.4'
N N 0.0061 0.0033 'International Tables Vol C Tables 4.2.6.8 and 6.1.1.4'
F F 0.0171 0.0103 'International Tables Vol C Tables 4.2.6.8 and 6.1.1.4'
I I -0.4742 1.8119 'International Tables Vol C Tables 4.2.6.8 and 6.1.1.4'

loop_
_geom_angle_atom_site_label_1
_geom_angle_atom_site_label_2
_geom_angle_atom_site_label_3
_geom_angle
C2 N1 C1 116.7(3)
C7 N2 C8 115.7(3)
N1 C1 C5 123.0(3)
N1 C1 H1 118.5
C5 C1 H1 118.5
N1 C2 F1 115.4(3)
N1 C2 C3 126.9(3)
F1 C2 C3 117.7(3)
C4 C3 C2 114.9(3)
C4 C3 C6 125.3(3)
C2 C3 C6 119.8(3)
C3 C4 C5 119.8(3)
C3 C4 I1 121.9(2)
C5 C4 I1 118.2(2)
C1 C5 C4 118.6(3)
C1 C5 H5 120.7
C4 C5 H5 120.7
C7 C6 C10 114.6(3)
C7 C6 C3 120.8(3)
C10 C6 C3 124.6(3)
N2 C7 F2 114.8(3)
N2 C7 C6 127.8(3)
F2 C7 C6 117.4(3)
N2 C8 C9 123.3(3)
N2 C8 H8 118.4
C9 C8 H8 118.4
C8 C9 C10 118.9(3)
C8 C9 H9 120.6
C10 C9 H9 120.6
C9 C10 C6 119.7(3)
C9 C10 I2 118.6(2)
C6 C10 I2 121.7(2)

loop_
_geom_bond_atom_site_label_1
_geom_bond_atom_site_label_2
_geom_bond_distance
I1 C4 2.096(3)
I2 C10 2.097(3)
F1 C2 1.335(4)
F2 C7 1.348(3)
N1 C2 1.304(4)
N1 C1 1.342(5)
N2 C7 1.311(4)
N2 C8 1.345(4)
C1 C5 1.378(5)
C1 H1 0.9500
C2 C3 1.400(4)
C3 C4 1.392(4)
C3 C6 1.486(4)
C4 C5 1.397(4)
C5 H5 0.9500
C6 C7 1.389(4)
C6 C10 1.396(4)
C8 C9 1.370(5)
C8 H8 0.9500
C9 C10 1.394(4)
C9 H9 0.9500

loop_
_geom_torsion_atom_site_label_1
_geom_torsion_atom_site_label_2
_geom_torsion_atom_site_label_3
_geom_torsion_atom_site_label_4
_geom_torsion
C2 N1 C1 C5 -1.0(5)
C1 N1 C2 F1 178.6(3)
C1 N1 C2 C3 -1.7(5)
N1 C2 C3 C4 3.7(5)
F1 C2 C3 C4 -176.5(3)
N1 C2 C3 C6 -177.0(3)
F1 C2 C3 C6 2.8(4)
C2 C3 C4 C5 -3.1(4)
C6 C3 C4 C5 177.7(3)
C2 C3 C4 I1 173.5(2)
C6 C3 C4 I1 -5.8(4)
N1 C1 C5 C4 1.4(5)
C3 C4 C5 C1 0.8(5)
I1 C4 C5 C1 -175.8(2)
C4 C3 C6 C7 111.0(3)
C2 C3 C6 C7 -68.2(4)
C4 C3 C6 C10 -71.5(4)
C2 C3 C6 C10 109.3(3)
C8 N2 C7 F2 179.0(3)
C8 N2 C7 C6 -0.6(5)
C10 C6 C7 N2 2.5(5)
C3 C6 C7 N2 -179.8(3)
C10 C6 C7 F2 -177.1(3)
C3 C6 C7 F2 0.6(4)
C7 N2 C8 C9 -1.3(5)
N2 C8 C9 C10 1.1(5)
C8 C9 C10 C6 1.0(5)
C8 C9 C10 I2 -176.5(2)
C7 C6 C10 C9 -2.5(4)
C3 C6 C10 C9 179.8(3)
C7 C6 C10 I2 174.8(2)
C3 C6 C10 I2 -2.8(4)
